data_4133401
loop_
_publ_author_name
'Clark, Melissa L.'
'Ge, Aimin'
'Videla, Pablo E.'
'Rudshteyn, Benjamin'
'Miller, Christopher J.'
'Song, Jia'
'Batista, Victor S.'
'Lian, Tianquan'
'Kubiak, Clifford P.'

_publ_section_title
;
 CO<sub>2</sub> Reduction Catalysts on Gold Electrode Surfaces Influenced
 by Large Electric Fields.
;
_journal_issue 50
_journal_name_full 'Journal of the American Chemical Society'
_journal_page_first 17643
_journal_page_last 17655
_journal_paper_doi 10.1021/jacs.8b09852
_journal_volume 140
_journal_year 2018
_chemical_formula_moiety 'C14 H10 Cl N2 O3 Re S'
_chemical_formula_sum 'C14 H10 Cl N2 O3 Re S'
_chemical_formula_weight 507.96
_chemical_name_systematic Re(4-methylthio-2,2'-bipyridine)(CO)3Cl
_space_group_crystal_system monoclinic
_space_group_IT_number 14
_space_group_name_Hall '-P 2yn'
_space_group_name_H-M_alt 'P 1 21/n 1'
_symmetry_Int_Tables_number 14
_atom_sites_solution_primary iterative
_audit_creation_date 2016-05-02
_audit_creation_method
;
Olex2 1.2
(compiled 2016.02.19 svn.r3266 for OlexSys, GUI svn.r5155)
;
_cell_angle_alpha 90
_cell_angle_beta 98.859(2)
_cell_angle_gamma 90
_cell_formula_units_Z 4
_cell_length_a 10.5295(6)
_cell_length_b 12.7123(8)
_cell_length_c 11.9526(8)
_cell_measurement_reflns_used 4769
_cell_measurement_temperature 100
_cell_measurement_theta_max 25.36
_cell_measurement_theta_min 2.35
_cell_volume 1580.82(17)
_computing_cell_refinement 'SAINT v8.34A (Bruker, 2013)'
_computing_data_reduction 'SAINT v8.34A (Bruker, 2013)'
_computing_molecular_graphics 'Olex2 (Dolomanov et al., 2009)'
_computing_publication_material 'Olex2 (Dolomanov et al., 2009)'
_computing_structure_refinement 'olex2.refine (Bourhis et al., 2015)'
_computing_structure_solution 'olex2.solve (Bourhis et al., 2015)'
_diffrn_ambient_temperature 100.0
_diffrn_measured_fraction_theta_full 0.9983
_diffrn_measured_fraction_theta_max 0.9983
_diffrn_measurement_device_type 'Bruker APEX-II CCD'
_diffrn_measurement_method '\f and \w scans'
_diffrn_radiation_type 'Mo K\a'
_diffrn_radiation_wavelength 0.71073
_diffrn_reflns_av_R_equivalents 0.0725
_diffrn_reflns_av_unetI/netI 0.0819
_diffrn_reflns_limit_h_max 12
_diffrn_reflns_limit_h_min -12
_diffrn_reflns_limit_k_max 15
_diffrn_reflns_limit_k_min -15
_diffrn_reflns_limit_l_max 14
_diffrn_reflns_limit_l_min -13
_diffrn_reflns_number 9742
_diffrn_reflns_theta_full 25.3591
_diffrn_reflns_theta_max 25.36
_diffrn_reflns_theta_min 2.35
_diffrn_standards_number 0
_exptl_absorpt_coefficient_mu 8.000
_exptl_absorpt_correction_T_max 0.7452
_exptl_absorpt_correction_T_min 0.6118
_exptl_absorpt_correction_type multi-scan
_exptl_absorpt_process_details
;
SADABS-2014/5 (Bruker,2014/5) was used for absorption correction.
wR2(int) was 0.1093 before and 0.0917 after correction.
The Ratio of minimum to maximum transmission is 0.8210.
The \l/2 correction factor is 0.00150.
;
_exptl_crystal_colour yellow
_exptl_crystal_density_diffrn 2.1342
_exptl_crystal_description cubic
_exptl_crystal_F_000 960.0
_exptl_crystal_size_max 0.2
_exptl_crystal_size_mid 0.2
_exptl_crystal_size_min 0.1
_refine_diff_density_max 1.5408
_refine_diff_density_min -1.7422
_refine_diff_density_rms 0.3355
_refine_ls_d_res_high 0.8297
_refine_ls_d_res_low 8.6524
_refine_ls_goodness_of_fit_ref 1.0015
_refine_ls_hydrogen_treatment mixed
_refine_ls_matrix_type full
_refine_ls_number_constraints 18
_refine_ls_number_parameters 199
_refine_ls_number_reflns 2894
_refine_ls_number_restraints 0
_refine_ls_restrained_S_all 1.0015
_refine_ls_R_factor_all 0.0491
_refine_ls_R_factor_gt 0.0447
_refine_ls_shift/su_max 0.0000
_refine_ls_shift/su_mean 0.0000
_refine_ls_structure_factor_coef Fsqd
_refine_ls_weighting_details 'w=1/[\s^2^(Fo^2^)+(0.0550P)^2^] where P=(Fo^2^+2Fc^2^)/3'
_refine_ls_weighting_scheme calc
_refine_ls_wR_factor_gt 0.1066
_refine_ls_wR_factor_ref 0.1099
_reflns_Friedel_coverage 0.0
_reflns_limit_h_max 8
_reflns_limit_h_min -12
_reflns_limit_k_max 15
_reflns_limit_k_min 0
_reflns_limit_l_max 14
_reflns_limit_l_min -8
_reflns_number_gt 2559
_reflns_number_total 2894
_reflns_threshold_expression I>=2u(I)
_cod_data_source_file ja8b09852_si_002.cif
_cod_data_source_block Kubiak_151012_MLC_0m
_cod_original_sg_symbol_H-M 'P 21/n'
_cod_database_code 4133401
_olex2_refinement_description
;
1. Fixed Uiso
 At 1.2 times of:
  All C(H) groups
 At 1.5 times of:
  All C(H,H,H) groups
2.a Aromatic/amide H refined with riding coordinates:
 C4(H6), C7(H3), C6(H2), C5(H1), C13(H10), C10(H8), C12(H11)
2.b Idealised Me refined as rotating group:
 C14(H16a,H16b,H16c)
;
_olex2_submission_special_instructions 'No special instructions were received'

loop_
_space_group_symop_id
_space_group_symop_operation_xyz
1 x,y,z
2 -x+1/2,y+1/2,-z+1/2
3 -x,-y,-z
4 x-1/2,-y-1/2,z-1/2

loop_
_atom_site_label
_atom_site_type_symbol
_atom_site_fract_x
_atom_site_fract_y
_atom_site_fract_z
_atom_site_U_iso_or_equiv
_atom_site_adp_type
_atom_site_occupancy
_atom_site_refinement_flags_posn
Re1 Re 0.27109(2) 0.78762(2) 0.63977(2) 0.01169(14) Uani 1.000000 .
Cl1 Cl 0.38426(16) 0.73842(13) 0.48117(14) 0.0152(4) Uani 1.000000 .
O4 O 0.3659(4) 0.5890(4) 0.7725(4) 0.0234(11) Uani 1.000000 .
N1 N 0.2369(5) 0.9342(4) 0.5455(4) 0.0134(12) Uani 1.000000 .
N2 N 0.4393(5) 0.8832(4) 0.6957(4) 0.0116(11) Uani 1.000000 .
O1 O 0.0191(5) 0.6750(4) 0.5435(4) 0.0265(12) Uani 1.000000 .
O2 O 0.1359(5) 0.8540(4) 0.8379(5) 0.0309(13) Uani 1.000000 .
C10 C 0.5411(6) 0.8538(5) 0.7698(5) 0.0133(14) Uani 1.000000 .
C12 C 0.1140(7) 0.7147(5) 0.5775(7) 0.0173(17) Uani 1.000000 .
C11 C 0.6451(6) 0.9183(5) 0.8088(6) 0.0173(15) Uani 1.000000 .
C13 C 0.1887(6) 0.8302(6) 0.7634(6) 0.0209(16) Uani 1.000000 .
C6 C 0.1353(6) 0.9519(5) 0.4637(6) 0.0163(15) Uani 1.000000 .
C2 C 0.2075(6) 1.1251(5) 0.4309(6) 0.0216(16) Uani 1.000000 .
C9 C 0.6448(6) 1.0204(5) 0.7690(5) 0.0133(14) Uani 1.000000 .
C8 C 0.5388(6) 1.0537(5) 0.6911(6) 0.0160(15) Uani 1.000000 .
C7 C 0.4381(6) 0.9845(5) 0.6542(5) 0.0130(14) Uani 1.000000 .
C3 C 0.3136(6) 1.1080(5) 0.5138(6) 0.0177(15) Uani 1.000000 .
C1 C 0.1189(6) 1.0461(5) 0.4055(5) 0.0155(14) Uani 1.000000 .
C5 C 0.3259(6) 1.0117(5) 0.5682(5) 0.0119(14) Uani 1.000000 .
S1 S 0.76634(17) 1.11162(14) 0.80543(16) 0.0228(4) Uani 1.000000 .
C15 C 0.3287(6) 0.6628(6) 0.7225(6) 0.0173(15) Uani 1.000000 .
C16 C 0.8770(7) 1.0421(6) 0.9052(6) 0.0269(18) Uani 1.000000 .
H6 H 0.0732(6) 0.8978(5) 0.4456(6) 0.0196(18) Uiso 1.000000 R
H3 H 0.3764(6) 1.1614(5) 0.5325(6) 0.0212(18) Uiso 1.000000 R
H2 H 0.1965(6) 1.1907(5) 0.3924(6) 0.0259(19) Uiso 1.000000 R
H1 H 0.0467(6) 1.0561(5) 0.3482(5) 0.0187(17) Uiso 1.000000 R
H10 H 0.5425(6) 0.7838(5) 0.7978(5) 0.0159(17) Uiso 1.000000 R
H8 H 0.5355(6) 1.1238(5) 0.6633(6) 0.0192(17) Uiso 1.000000 R
H11 H 0.7149(6) 0.8927(5) 0.8617(6) 0.0208(18) Uiso 1.000000 R
H16a H 0.909(4) 0.980(2) 0.8687(12) 0.040(3) Uiso 1.000000 GR
H16b H 0.949(2) 1.0881(13) 0.934(3) 0.040(3) Uiso 1.000000 GR
H16c H 0.8343(14) 1.019(3) 0.968(2) 0.040(3) Uiso 1.000000 GR

loop_
_atom_site_aniso_label
_atom_site_aniso_U_11
_atom_site_aniso_U_22
_atom_site_aniso_U_33
_atom_site_aniso_U_12
_atom_site_aniso_U_13
_atom_site_aniso_U_23
Re1 0.0132(2) 0.0096(2) 0.0133(2) -0.00017(9) 0.00540(13) 0.00127(9)
Cl1 0.0169(9) 0.0126(8) 0.0174(9) 0.0012(7) 0.0066(7) -0.0017(7)
O4 0.029(3) 0.017(3) 0.025(3) 0.004(2) 0.008(2) 0.011(2)
N1 0.016(3) 0.013(3) 0.012(3) 0.002(2) 0.007(2) 0.002(2)
N2 0.012(3) 0.016(3) 0.008(3) 0.000(2) 0.004(2) 0.001(2)
O1 0.015(3) 0.034(3) 0.030(3) -0.012(3) 0.003(2) 0.001(3)
O2 0.045(3) 0.027(3) 0.025(3) 0.004(3) 0.018(3) 0.002(2)
C10 0.022(4) 0.007(3) 0.012(3) -0.001(3) 0.006(3) -0.004(3)
C12 0.019(4) 0.015(4) 0.020(4) 0.007(3) 0.010(3) 0.002(3)
C11 0.017(4) 0.020(4) 0.016(4) 0.001(3) 0.005(3) 0.001(3)
C13 0.018(4) 0.021(4) 0.023(4) -0.001(3) 0.003(3) 0.004(3)
C6 0.015(3) 0.016(4) 0.019(4) 0.002(3) 0.007(3) -0.002(3)
C2 0.022(4) 0.016(4) 0.028(4) 0.005(3) 0.007(3) 0.007(3)
C9 0.019(4) 0.011(3) 0.010(3) -0.001(3) 0.004(3) 0.001(3)
C8 0.022(4) 0.009(3) 0.019(4) -0.001(3) 0.009(3) 0.002(3)
C7 0.016(3) 0.012(3) 0.012(3) 0.003(3) 0.006(3) 0.000(3)
C3 0.019(4) 0.014(4) 0.024(4) 0.000(3) 0.014(3) 0.003(3)
C1 0.014(3) 0.022(4) 0.010(3) 0.006(3) 0.000(3) 0.005(3)
C5 0.014(3) 0.010(3) 0.015(4) 0.002(3) 0.011(3) 0.004(3)
S1 0.0252(10) 0.0160(9) 0.0276(11) -0.0034(8) 0.0053(8) -0.0020(8)
C15 0.016(4) 0.020(4) 0.018(4) -0.007(3) 0.010(3) -0.004(3)
C16 0.032(4) 0.022(4) 0.024(4) -0.003(3) -0.004(3) -0.002(3)

loop_
_atom_type_symbol
_atom_type_scat_dispersion_real
_atom_type_scat_dispersion_imag
_atom_type_scat_Cromer_Mann_a1
_atom_type_scat_Cromer_Mann_a2
_atom_type_scat_Cromer_Mann_a3
_atom_type_scat_Cromer_Mann_a4
_atom_type_scat_Cromer_Mann_b1
_atom_type_scat_Cromer_Mann_b2
_atom_type_scat_Cromer_Mann_b3
_atom_type_scat_Cromer_Mann_b4
_atom_type_scat_Cromer_Mann_c
_atom_type_scat_source
_atom_type_scat_dispersion_source
C 0.00347 0.00161 2.31000 1.02000 1.58860 0.86500 20.84390 10.20750 0.56870 51.65120 0.215599998832 'International Tables Volume C Table 6.1.1.4 (pp. 500-502)' 'Henke, Gullikson and Davis, At. Data and Nucl. Data Tables, 1993, 54, 2'
Cl 0.14873 0.16029 11.46040 7.19640 6.25560 1.64550 0.01040 1.16620 18.51940 47.77840 -9.55739974976 'International Tables Volume C Table 6.1.1.4 (pp. 500-502)' 'Henke, Gullikson and Davis, At. Data and Nucl. Data Tables, 1993, 54, 2'
H 0.00000 0.00000 0.49300 0.32291 0.14019 0.04081 10.51090 26.12570 3.14236 57.79970 0.0030380000826 'International Tables Volume C Table 6.1.1.4 (pp. 500-502)' 'Henke, Gullikson and Davis, At. Data and Nucl. Data Tables, 1993, 54, 2'
O 0.01158 0.00611 3.04850 2.28680 1.54630 0.86700 13.27710 5.70110 0.32390 32.90890 0.250800013542 'International Tables Volume C Table 6.1.1.4 (pp. 500-502)' 'Henke, Gullikson and Davis, At. Data and Nucl. Data Tables, 1993, 54, 2'
N 0.00653 0.00323 12.21260 3.13220 2.01250 1.16630 0.00570 9.89330 28.99750 0.58260 -11.5290002823 'International Tables Volume C Table 6.1.1.4 (pp. 500-502)' 'Henke, Gullikson and Davis, At. Data and Nucl. Data Tables, 1993, 54, 2'
Re -0.86767 7.12843 28.76210 15.71890 14.55640 5.44174 1.67191 9.09227 0.35050 52.08610 10.4720001221 'International Tables Volume C Table 6.1.1.4 (pp. 500-502)' 'Henke, Gullikson and Davis, At. Data and Nucl. Data Tables, 1993, 54, 2'
S 0.12424 0.12443 6.90530 5.20340 1.43790 1.58630 1.46790 22.21510 0.25360 56.17200 0.866900026798 'International Tables Volume C Table 6.1.1.4 (pp. 500-502)' 'Henke, Gullikson and Davis, At. Data and Nucl. Data Tables, 1993, 54, 2'

loop_
_geom_angle_atom_site_label_1
_geom_angle_atom_site_label_2
_geom_angle_atom_site_label_3
_geom_angle
N1 Re1 Cl1 83.12(14)
N2 Re1 Cl1 84.88(14)
N2 Re1 N1 75.04(19)
C12 Re1 Cl1 93.9(2)
C12 Re1 N1 98.4(2)
C12 Re1 N2 173.5(2)
C13 Re1 Cl1 177.6(2)
C13 Re1 N1 95.7(3)
C13 Re1 N2 92.8(2)
C13 Re1 C12 88.3(3)
C15 Re1 Cl1 92.0(2)
C15 Re1 N1 171.2(2)
C15 Re1 N2 97.3(2)
C15 Re1 C12 89.2(3)
C15 Re1 C13 88.9(3)
C6 N1 Re1 124.4(4)
C5 N1 Re1 117.6(4)
C5 N1 C6 118.0(6)
C10 N2 Re1 125.6(4)
C7 N2 Re1 116.8(4)
C7 N2 C10 117.6(5)
C11 C10 N2 124.6(6)
O1 C12 Re1 177.0(6)
C9 C11 C10 118.6(6)
O2 C13 Re1 178.0(6)
C1 C6 N1 122.0(6)
C1 C2 C3 119.1(6)
C8 C9 C11 118.0(6)
S1 C9 C11 125.4(5)
S1 C9 C8 116.5(5)
C7 C8 C9 120.5(6)
C8 C7 N2 120.6(6)
C5 C7 N2 115.5(5)
C5 C7 C8 123.9(6)
C5 C3 C2 118.7(6)
C2 C1 C6 119.7(6)
C7 C5 N1 114.9(5)
C3 C5 N1 122.4(6)
C3 C5 C7 122.6(6)
C16 S1 C9 102.7(3)
O4 C15 Re1 178.5(6)

loop_
_geom_bond_atom_site_label_1
_geom_bond_atom_site_label_2
_geom_bond_distance
Re1 Cl1 2.4699(17)
Re1 N1 2.179(5)
Re1 N2 2.167(5)
Re1 C12 1.942(8)
Re1 C13 1.904(8)
Re1 C15 1.918(7)
O4 C15 1.148(8)
N1 C6 1.353(8)
N1 C5 1.357(8)
N2 C10 1.334(8)
N2 C7 1.379(8)
O1 C12 1.137(9)
O2 C13 1.160(8)
C10 C11 1.390(9)
C11 C9 1.382(9)
C6 C1 1.383(9)
C2 C3 1.391(10)
C2 C1 1.372(9)
C9 C8 1.404(9)
C9 S1 1.732(6)
C8 C7 1.396(9)
C7 C5 1.482(9)
C3 C5 1.383(9)
S1 C16 1.769(7)
